data_2225986
loop_
_publ_author_name
'Muthukumaran, J.'
'Kannan, M.'
'Vanitha, A.'
'Manimaran, Bala'
'Krishna, R.'

_publ_section_title
;
 Bis(\m-phenyltellurido-\k^2^<i>Te</i>:<i>Te</i>)bis[tetracarbonylrhenium(I)]
;
_journal_coeditor_code SJ2772
_journal_issue 5
_journal_name_full 'Acta Crystallographica Section E'
_journal_page_first m558
_journal_page_last m559
_journal_paper_doi 10.1107/S1600536810014297
_journal_volume 66
_journal_year 2010
_chemical_formula_iupac '[Re2 (C6 H5 Te)2 (C O)8]'
_chemical_formula_moiety 'C40 H20 O16 Re4 Te4'
_chemical_formula_sum 'C40 H20 O16 Re4 Te4'
_chemical_formula_weight 2011.76
_chemical_name_systematic
;
Bis(\m-phenyltellurido-\k^2^<i>Te</i>:<i>Te</i>)bis[tetracarbonylrhenium(I)]
;
_space_group_IT_number 2
_symmetry_cell_setting triclinic
_symmetry_space_group_name_Hall '-P 1'
_symmetry_space_group_name_H-M 'P -1'
_atom_sites_solution_hydrogens geom
_atom_sites_solution_primary direct
_atom_sites_solution_secondary difmap
_audit_creation_method SHELXL-97
_cell_angle_alpha 106.593(7)
_cell_angle_beta 99.932(9)
_cell_angle_gamma 105.572(10)
_cell_formula_units_Z 2
_cell_length_a 9.8062(13)
_cell_length_b 16.3418(15)
_cell_length_c 17.1000(14)
_cell_measurement_reflns_used 15161
_cell_measurement_temperature 150(2)
_cell_measurement_theta_max 32.5793
_cell_measurement_theta_min 2.9375
_cell_volume 2435.9(5)
_computing_cell_refinement 'CrysAlis Pro (Oxford Diffraction, 2009)'
_computing_data_collection 'CrysAlis Pro (Oxford Diffraction, 2009)'
_computing_data_reduction 'CrysAlis Pro (Oxford Diffraction, 2009)'
_computing_molecular_graphics '<i>ORTEP-3 for Windows</i> (Farrugia, 1997)'
_computing_publication_material '<i>PLATON</i> (Spek, 2009)'
_computing_structure_refinement '<i>SHELXL97</i> (Sheldrick, 2008)'
_computing_structure_solution '<i>SHELXS97</i> (Sheldrick, 2008)'
_diffrn_ambient_temperature 150(2)
_diffrn_detector_area_resol_mean 15.9948
_diffrn_measured_fraction_theta_full 0.997
_diffrn_measured_fraction_theta_max 0.997
_diffrn_measurement_device_type 'Oxford Diffraction Xcalibur-S'
_diffrn_measurement_method \w
_diffrn_radiation_monochromator graphite
_diffrn_radiation_source 'fine-focus sealed tube'
_diffrn_radiation_type MoK\a
_diffrn_radiation_wavelength 0.71073
_diffrn_reflns_av_R_equivalents 0.0381
_diffrn_reflns_av_sigmaI/netI 0.0427
_diffrn_reflns_limit_h_max 11
_diffrn_reflns_limit_h_min -11
_diffrn_reflns_limit_k_max 19
_diffrn_reflns_limit_k_min -19
_diffrn_reflns_limit_l_max 20
_diffrn_reflns_limit_l_min -20
_diffrn_reflns_number 20451
_diffrn_reflns_theta_full 25.00
_diffrn_reflns_theta_max 25.00
_diffrn_reflns_theta_min 2.93
_diffrn_standards_decay_% 0
_diffrn_standards_interval_count 0
_diffrn_standards_interval_time 0
_diffrn_standards_number 0
_exptl_absorpt_coefficient_mu 12.318
_exptl_absorpt_correction_T_max 0.1725
_exptl_absorpt_correction_T_min 0.1103
_exptl_absorpt_correction_type multi-scan
_exptl_absorpt_process_details '(<i>CrysAlis Pro</i>; Oxford Diffraction, 2009)'
_exptl_crystal_colour yellow
_exptl_crystal_density_diffrn 2.743
_exptl_crystal_density_method 'not measured'
_exptl_crystal_description block
_exptl_crystal_F_000 1792
_exptl_crystal_size_max 0.32
_exptl_crystal_size_mid 0.28
_exptl_crystal_size_min 0.22
_refine_diff_density_max 2.267
_refine_diff_density_min -2.548
_refine_ls_extinction_method none
_refine_ls_goodness_of_fit_ref 1.057
_refine_ls_hydrogen_treatment constr
_refine_ls_matrix_type full
_refine_ls_number_parameters 577
_refine_ls_number_reflns 8557
_refine_ls_number_restraints 0
_refine_ls_restrained_S_all 1.057
_refine_ls_R_factor_all 0.0445
_refine_ls_R_factor_gt 0.0343
_refine_ls_shift/su_max 0.001
_refine_ls_shift/su_mean 0.000
_refine_ls_structure_factor_coef Fsqd
_refine_ls_weighting_details 'calc w=1/[\s^2^(Fo^2^)+(0.0473P)^2^+0.0000P] where P=(Fo^2^+2Fc^2^)/3'
_refine_ls_weighting_scheme calc
_refine_ls_wR_factor_gt 0.0759
_refine_ls_wR_factor_ref 0.0789
_reflns_number_gt 7388
_reflns_number_total 8557
_reflns_threshold_expression I>2sigma(I)
_cod_data_source_file sj2772.cif
_cod_data_source_block I
_cod_original_cell_volume 2435.9(4)
_cod_database_code 2225986
_cod_database_fobs_code 2225986

loop_
_symmetry_equiv_pos_as_xyz
'x, y, z'
'-x, -y, -z'

loop_
_atom_site_type_symbol
_atom_site_label
_atom_site_fract_x
_atom_site_fract_y
_atom_site_fract_z
_atom_site_U_iso_or_equiv
_atom_site_adp_type
_atom_site_calc_flag
_atom_site_refinement_flags
_atom_site_occupancy
_atom_site_disorder_assembly
_atom_site_disorder_group
Te Te1A 0.29742(5) 0.72479(4) 0.50093(3) 0.01642(12) Uani d . 1 . .
Te Te2A 0.36142(5) 0.60877(4) 0.30316(3) 0.01644(12) Uani d . 1 . .
Te Te1B 0.35375(5) 0.18505(4) 0.27409(3) 0.01525(12) Uani d . 1 . .
Te Te2B 0.20684(5) 0.33550(4) 0.18717(3) 0.01658(12) Uani d . 1 . .
Re Re1A 0.09628(3) 0.60064(2) 0.347709(19) 0.01676(9) Uani d . 1 . .
Re Re2A 0.53570(3) 0.77358(2) 0.431685(18) 0.01559(9) Uani d . 1 . .
Re Re1B 0.06866(3) 0.15893(2) 0.181187(18) 0.01653(9) Uani d . 1 . .
Re Re2B 0.49743(3) 0.33530(2) 0.233289(18) 0.01520(9) Uani d . 1 . .
O O1A 0.1349(9) 0.4515(6) 0.4255(5) 0.058(2) Uani d . 1 . .
O O2A -0.0895(7) 0.4533(5) 0.1750(4) 0.0373(17) Uani d . 1 . .
O O3A -0.1911(7) 0.5972(5) 0.3997(4) 0.0400(18) Uani d . 1 . .
O O4A 0.0784(7) 0.7629(5) 0.2859(4) 0.0307(15) Uani d . 1 . .
O O5A 0.6778(7) 0.6705(5) 0.5350(4) 0.0287(14) Uani d . 1 . .
O O6A 0.7801(7) 0.7870(5) 0.3370(4) 0.0345(16) Uani d . 1 . .
O O7A 0.7103(7) 0.9560(5) 0.5780(4) 0.0401(17) Uani d . 1 . .
O O8A 0.3865(8) 0.8824(5) 0.3393(5) 0.0428(18) Uani d . 1 . .
O O1B 0.1637(7) 0.0630(5) 0.0225(4) 0.0319(16) Uani d . 1 . .
O O2B -0.0790(8) -0.0329(5) 0.1846(4) 0.0408(17) Uani d . 1 . .
O O3B -0.2190(7) 0.1679(6) 0.0799(4) 0.046(2) Uani d . 1 . .
O O4B 0.0069(7) 0.2418(5) 0.3568(4) 0.0308(15) Uani d . 1 . .
O O5B 0.4357(7) 0.2119(5) 0.0444(4) 0.0329(16) Uani d . 1 . .
O O6B 0.8091(7) 0.3224(6) 0.2827(5) 0.051(2) Uani d . 1 . .
O O7B 0.6296(7) 0.5079(5) 0.1913(4) 0.0344(16) Uani d . 1 . .
O O8B 0.5370(8) 0.4615(5) 0.4184(4) 0.048(2) Uani d . 1 . .
C C1A 0.1194(10) 0.5057(7) 0.3980(6) 0.033(2) Uani d . 1 . .
C C2A -0.0188(9) 0.5080(7) 0.2378(6) 0.025(2) Uani d . 1 . .
C C3A -0.0839(9) 0.6001(6) 0.3829(5) 0.024(2) Uani d . 1 . .
C C4A 0.0871(8) 0.7024(6) 0.3063(5) 0.0190(19) Uani d . 1 . .
C C5A 0.6271(8) 0.7069(6) 0.4968(5) 0.0198(18) Uani d . 1 . .
C C6A 0.6887(9) 0.7836(7) 0.3733(5) 0.023(2) Uani d . 1 . .
C C7A 0.6431(9) 0.8870(7) 0.5239(5) 0.028(2) Uani d . 1 . .
C C8A 0.4374(9) 0.8407(7) 0.3710(5) 0.026(2) Uani d . 1 . .
C C9A 0.2264(8) 0.8398(6) 0.5416(5) 0.0168(17) Uani d . 1 . .
C C10A 0.0903(9) 0.8416(7) 0.5024(5) 0.025(2) Uani d . 1 . .
H H10A 0.0299 0.7943 0.4513 0.030 Uiso calc R 1 . .
C C11A 0.0440(10) 0.9135(6) 0.5392(5) 0.026(2) Uani d . 1 . .
H H11A -0.0493 0.9138 0.5128 0.031 Uiso calc R 1 . .
C C12A 0.1285(10) 0.9834(7) 0.6117(6) 0.030(2) Uani d . 1 . .
H H12A 0.0944 1.0312 0.6364 0.036 Uiso calc R 1 . .
C C13A 0.2672(10) 0.9826(7) 0.6488(6) 0.032(2) Uani d . 1 . .
H H13A 0.3292 1.0317 0.6982 0.038 Uiso calc R 1 . .
C C14A 0.3154(10) 0.9112(7) 0.6144(5) 0.029(2) Uani d . 1 . .
H H14A 0.4092 0.9114 0.6406 0.035 Uiso calc R 1 . .
C C15A 0.3338(9) 0.6387(6) 0.1869(5) 0.0183(17) Uani d . 1 . .
C C16A 0.4588(9) 0.6670(7) 0.1605(5) 0.027(2) Uani d . 1 . .
H H16A 0.5529 0.6779 0.1956 0.032 Uiso calc R 1 . .
C C17A 0.4462(10) 0.6795(7) 0.0813(5) 0.027(2) Uani d . 1 . .
H H17A 0.5316 0.6999 0.0635 0.033 Uiso calc R 1 . .
C C18A 0.3091(10) 0.6620(7) 0.0303(5) 0.029(2) Uani d . 1 . .
H H18A 0.3004 0.6699 -0.0230 0.035 Uiso calc R 1 . .
C C19A 0.1826(10) 0.6327(7) 0.0560(5) 0.028(2) Uani d . 1 . .
H H19A 0.0883 0.6196 0.0200 0.034 Uiso calc R 1 . .
C C20A 0.1964(9) 0.6228(6) 0.1357(5) 0.024(2) Uani d . 1 . .
H H20A 0.1112 0.6051 0.1545 0.029 Uiso calc R 1 . .
C C1B 0.1288(9) 0.1010(6) 0.0792(5) 0.0227(19) Uani d . 1 . .
C C2B -0.0234(9) 0.0381(6) 0.1836(5) 0.0220(19) Uani d . 1 . .
C C3B -0.1129(9) 0.1624(7) 0.1170(5) 0.026(2) Uani d . 1 . .
C C4B 0.0294(8) 0.2123(6) 0.2923(5) 0.0189(18) Uani d . 1 . .
C C5B 0.4600(9) 0.2567(6) 0.1133(5) 0.0206(19) Uani d . 1 . .
C C6B 0.6923(10) 0.3255(7) 0.2651(5) 0.027(2) Uani d . 1 . .
C C7B 0.5788(9) 0.4447(7) 0.2070(5) 0.023(2) Uani d . 1 . .
C C8B 0.5214(9) 0.4138(7) 0.3521(5) 0.027(2) Uani d . 1 . .
C C9B 0.3979(8) 0.0687(6) 0.2002(5) 0.0172(17) Uani d . 1 . .
C C10B 0.5088(10) 0.0756(7) 0.1601(5) 0.028(2) Uani d . 1 . .
H H10B 0.5667 0.1334 0.1621 0.034 Uiso calc R 1 . .
C C11B 0.5364(11) -0.0016(8) 0.1168(6) 0.037(2) Uani d . 1 . .
H H11B 0.6135 0.0035 0.0897 0.044 Uiso calc R 1 . .
C C12B 0.4503(12) -0.0871(7) 0.1132(6) 0.036(2) Uani d . 1 . .
H H12B 0.4691 -0.1401 0.0840 0.044 Uiso calc R 1 . .
C C13B 0.3373(11) -0.0936(7) 0.1526(6) 0.032(2) Uani d . 1 . .
H H13B 0.2755 -0.1515 0.1481 0.039 Uiso calc R 1 . .
C C14B 0.3140(10) -0.0152(6) 0.1991(5) 0.026(2) Uani d . 1 . .
H H14B 0.2415 -0.0193 0.2295 0.031 Uiso calc R 1 . .
C C15B 0.1889(8) 0.3331(6) 0.0598(5) 0.0185(18) Uani d . 1 . .
C C16B 0.2680(10) 0.4114(7) 0.0489(5) 0.028(2) Uani d . 1 . .
H H16B 0.3248 0.4638 0.0969 0.033 Uiso calc R 1 . .
C C17B 0.2642(10) 0.4132(7) -0.0335(5) 0.028(2) Uani d . 1 . .
H H17B 0.3195 0.4668 -0.0405 0.034 Uiso calc R 1 . .
C C18B 0.1808(9) 0.3378(7) -0.1040(5) 0.027(2) Uani d . 1 . .
H H18B 0.1789 0.3394 -0.1593 0.033 Uiso calc R 1 . .
C C19B 0.0998(10) 0.2595(7) -0.0936(6) 0.031(2) Uani d . 1 . .
H H19B 0.0430 0.2073 -0.1419 0.037 Uiso calc R 1 . .
C C20B 0.1017(9) 0.2572(7) -0.0113(5) 0.024(2) Uani d . 1 . .
H H20B 0.0438 0.2043 -0.0044 0.029 Uiso calc R 1 . .

loop_
_atom_site_aniso_label
_atom_site_aniso_U_11
_atom_site_aniso_U_22
_atom_site_aniso_U_33
_atom_site_aniso_U_12
_atom_site_aniso_U_13
_atom_site_aniso_U_23
Te1A 0.0149(2) 0.0184(3) 0.0158(2) 0.0060(2) 0.00256(19) 0.0063(2)
Te2A 0.0150(3) 0.0155(3) 0.0173(2) 0.0057(2) 0.00262(19) 0.0038(2)
Te1B 0.0183(3) 0.0135(3) 0.0139(2) 0.0054(2) 0.00404(19) 0.0049(2)
Te2B 0.0156(3) 0.0146(3) 0.0191(2) 0.0052(2) 0.0038(2) 0.0056(2)
Re1A 0.01346(16) 0.0165(2) 0.01774(15) 0.00313(14) 0.00234(12) 0.00503(13)
Re2A 0.01336(16) 0.01502(19) 0.01671(15) 0.00443(14) 0.00232(12) 0.00443(13)
Re1B 0.01496(16) 0.0154(2) 0.01675(15) 0.00200(14) 0.00352(12) 0.00532(13)
Re2B 0.01394(16) 0.0144(2) 0.01666(15) 0.00354(14) 0.00324(12) 0.00625(13)
O1A 0.062(5) 0.044(6) 0.068(5) 0.011(5) -0.003(4) 0.037(5)
O2A 0.029(4) 0.039(5) 0.024(3) 0.003(3) -0.003(3) -0.004(3)
O3A 0.025(4) 0.048(5) 0.041(4) 0.004(3) 0.018(3) 0.009(3)
O4A 0.035(4) 0.025(4) 0.030(3) 0.012(3) 0.002(3) 0.010(3)
O5A 0.031(3) 0.031(4) 0.029(3) 0.019(3) 0.003(3) 0.014(3)
O6A 0.027(3) 0.043(5) 0.031(3) 0.010(3) 0.013(3) 0.007(3)
O7A 0.033(4) 0.028(5) 0.037(4) -0.003(3) 0.007(3) -0.007(3)
O8A 0.038(4) 0.040(5) 0.061(4) 0.019(4) 0.005(3) 0.032(4)
O1B 0.031(3) 0.033(4) 0.021(3) 0.004(3) 0.009(3) 0.000(3)
O2B 0.053(4) 0.020(4) 0.043(4) -0.001(4) 0.015(3) 0.014(3)
O3B 0.029(4) 0.067(6) 0.044(4) 0.010(4) 0.008(3) 0.030(4)
O4B 0.037(4) 0.035(4) 0.027(3) 0.018(3) 0.016(3) 0.011(3)
O5B 0.040(4) 0.035(4) 0.022(3) 0.011(3) 0.014(3) 0.005(3)
O6B 0.024(4) 0.067(6) 0.075(5) 0.024(4) 0.010(4) 0.039(5)
O7B 0.029(4) 0.033(5) 0.051(4) 0.009(3) 0.015(3) 0.028(4)
O8B 0.063(5) 0.031(5) 0.025(4) -0.008(4) 0.014(3) -0.003(3)
C1A 0.030(5) 0.036(7) 0.030(5) 0.010(5) 0.003(4) 0.012(5)
C2A 0.020(4) 0.026(6) 0.035(5) 0.013(4) 0.012(4) 0.014(4)
C3A 0.023(5) 0.026(6) 0.020(4) 0.005(4) 0.010(3) 0.005(4)
C4A 0.009(4) 0.027(6) 0.015(4) 0.003(4) 0.001(3) 0.002(4)
C5A 0.016(4) 0.019(5) 0.020(4) 0.005(4) 0.007(3) -0.001(4)
C6A 0.016(4) 0.031(6) 0.016(4) 0.003(4) -0.001(3) 0.005(4)
C7A 0.019(4) 0.045(7) 0.029(5) 0.014(5) 0.013(4) 0.018(5)
C8A 0.024(5) 0.023(6) 0.031(5) 0.004(4) 0.011(4) 0.010(4)
C9A 0.014(4) 0.017(5) 0.023(4) 0.006(4) 0.008(3) 0.011(4)
C10A 0.028(5) 0.029(6) 0.021(4) 0.013(4) 0.006(4) 0.010(4)
C11A 0.025(5) 0.019(5) 0.035(5) 0.007(4) 0.007(4) 0.012(4)
C12A 0.041(5) 0.024(6) 0.033(5) 0.018(5) 0.017(4) 0.010(4)
C13A 0.031(5) 0.024(6) 0.030(5) 0.006(5) 0.002(4) -0.001(4)
C14A 0.023(5) 0.029(6) 0.028(4) 0.008(4) 0.002(4) 0.004(4)
C15A 0.024(4) 0.009(5) 0.018(4) 0.007(4) 0.005(3) -0.001(3)
C16A 0.020(4) 0.033(6) 0.030(4) 0.007(4) 0.003(4) 0.018(4)
C17A 0.032(5) 0.027(6) 0.026(4) 0.008(5) 0.012(4) 0.013(4)
C18A 0.043(6) 0.032(6) 0.017(4) 0.017(5) 0.009(4) 0.010(4)
C19A 0.027(5) 0.028(6) 0.024(4) 0.008(4) 0.000(4) 0.007(4)
C20A 0.027(5) 0.028(6) 0.018(4) 0.014(4) 0.007(3) 0.004(4)
C1B 0.021(4) 0.022(5) 0.016(4) 0.002(4) -0.002(3) 0.005(4)
C2B 0.020(4) 0.014(5) 0.028(4) 0.002(4) 0.011(4) 0.003(4)
C3B 0.018(4) 0.032(6) 0.030(4) 0.004(4) 0.001(4) 0.019(4)
C4B 0.012(4) 0.016(5) 0.027(4) 0.001(4) 0.001(3) 0.013(4)
C5B 0.018(4) 0.024(5) 0.028(5) 0.011(4) 0.011(3) 0.013(4)
C6B 0.024(5) 0.029(6) 0.034(5) 0.010(4) 0.009(4) 0.018(4)
C7B 0.020(4) 0.029(6) 0.028(4) 0.014(4) 0.005(4) 0.014(4)
C8B 0.026(5) 0.026(6) 0.024(5) 0.002(4) 0.004(4) 0.008(4)
C9B 0.020(4) 0.018(5) 0.017(4) 0.009(4) 0.004(3) 0.009(3)
C10B 0.039(5) 0.025(6) 0.032(5) 0.019(5) 0.015(4) 0.015(4)
C11B 0.049(6) 0.041(7) 0.034(5) 0.025(6) 0.025(5) 0.014(5)
C12B 0.056(7) 0.028(6) 0.037(5) 0.027(6) 0.023(5) 0.011(5)
C13B 0.038(5) 0.018(6) 0.039(5) 0.008(5) 0.012(4) 0.008(4)
C14B 0.031(5) 0.021(6) 0.031(5) 0.012(4) 0.016(4) 0.011(4)
C15B 0.017(4) 0.021(5) 0.019(4) 0.009(4) 0.003(3) 0.006(3)
C16B 0.031(5) 0.024(6) 0.027(4) 0.007(4) 0.004(4) 0.012(4)
C17B 0.029(5) 0.026(6) 0.034(5) 0.006(5) 0.011(4) 0.018(4)
C18B 0.028(5) 0.038(6) 0.023(4) 0.014(5) 0.007(4) 0.016(4)
C19B 0.032(5) 0.030(6) 0.031(5) 0.014(5) 0.004(4) 0.010(4)
C20B 0.017(4) 0.025(6) 0.025(4) 0.002(4) -0.001(3) 0.011(4)

loop_
_atom_type_symbol
_atom_type_description
_atom_type_scat_dispersion_real
_atom_type_scat_dispersion_imag
_atom_type_scat_source
C C 0.0033 0.0016 'International Tables Vol C Tables 4.2.6.8 and 6.1.1.4'
H H 0.0000 0.0000 'International Tables Vol C Tables 4.2.6.8 and 6.1.1.4'
O O 0.0106 0.0060 'International Tables Vol C Tables 4.2.6.8 and 6.1.1.4'
Re Re -1.0185 7.2310 'International Tables Vol C Tables 4.2.6.8 and 6.1.1.4'
Te Te -0.5308 1.6751 'International Tables Vol C Tables 4.2.6.8 and 6.1.1.4'

loop_
_geom_angle_atom_site_label_1
_geom_angle_atom_site_label_2
_geom_angle_atom_site_label_3
_geom_angle_site_symmetry_1
_geom_angle_site_symmetry_3
_geom_angle
_geom_angle_publ_flag
C9A Te1A Re1A . . 108.5(2) ?
C9A Te1A Re2A . . 108.5(2) ?
Re1A Te1A Re2A . . 96.25(2) ?
C15A Te2A Re2A . . 105.6(2) ?
C15A Te2A Re1A . . 105.0(2) ?
Re2A Te2A Re1A . . 96.76(2) ?
C9B Te1B Re2B . . 107.9(2) ?
C9B Te1B Re1B . . 102.1(2) ?
Re2B Te1B Re1B . . 95.74(2) ?
C15B Te2B Re1B . . 108.3(2) ?
C15B Te2B Re2B . . 100.4(2) ?
Re1B Te2B Re2B . . 96.11(2) ?
C2A Re1A C3A . . 90.7(3) ?
C2A Re1A C4A . . 92.9(3) ?
C3A Re1A C4A . . 89.8(3) ?
C2A Re1A C1A . . 91.8(4) ?
C3A Re1A C1A . . 91.4(4) ?
C4A Re1A C1A . . 175.2(4) ?
C2A Re1A Te1A . . 171.3(2) ?
C3A Re1A Te1A . . 97.4(2) ?
C4A Re1A Te1A . . 90.4(2) ?
C1A Re1A Te1A . . 84.8(3) ?
C2A Re1A Te2A . . 91.8(2) ?
C3A Re1A Te2A . . 177.5(3) ?
C4A Re1A Te2A . . 89.3(2) ?
C1A Re1A Te2A . . 89.2(3) ?
Te1A Re1A Te2A . . 80.23(2) ?
C7A Re2A C6A . . 93.9(4) ?
C7A Re2A C8A . . 89.2(4) ?
C6A Re2A C8A . . 92.4(3) ?
C7A Re2A C5A . . 90.1(4) ?
C6A Re2A C5A . . 90.6(3) ?
C8A Re2A C5A . . 176.9(3) ?
C7A Re2A Te2A . . 175.6(2) ?
C6A Re2A Te2A . . 90.5(3) ?
C8A Re2A Te2A . . 90.0(3) ?
C5A Re2A Te2A . . 90.5(2) ?
C7A Re2A Te1A . . 95.6(2) ?
C6A Re2A Te1A . . 169.6(3) ?
C8A Re2A Te1A . . 92.0(2) ?
C5A Re2A Te1A . . 85.1(2) ?
Te2A Re2A Te1A . . 80.14(2) ?
C3B Re1B C2B . . 93.9(4) ?
C3B Re1B C1B . . 95.1(3) ?
C2B Re1B C1B . . 88.5(3) ?
C3B Re1B C4B . . 92.5(3) ?
C2B Re1B C4B . . 89.0(3) ?
C1B Re1B C4B . . 172.1(3) ?
C3B Re1B Te2B . . 88.0(3) ?
C2B Re1B Te2B . . 176.9(2) ?
C1B Re1B Te2B . . 93.7(3) ?
C4B Re1B Te2B . . 88.5(2) ?
C3B Re1B Te1B . . 169.9(3) ?
C2B Re1B Te1B . . 96.2(2) ?
C1B Re1B Te1B . . 85.5(2) ?
C4B Re1B Te1B . . 87.3(2) ?
Te2B Re1B Te1B . . 81.86(2) ?
C6B Re2B C7B . . 91.7(4) ?
C6B Re2B C5B . . 92.2(3) ?
C7B Re2B C5B . . 91.1(4) ?
C6B Re2B C8B . . 91.4(4) ?
C7B Re2B C8B . . 89.3(4) ?
C5B Re2B C8B . . 176.3(3) ?
C6B Re2B Te1B . . 94.2(3) ?
C7B Re2B Te1B . . 173.5(2) ?
C5B Re2B Te1B . . 91.3(2) ?
C8B Re2B Te1B . . 87.9(3) ?
C6B Re2B Te2B . . 175.5(3) ?
C7B Re2B Te2B . . 92.6(2) ?
C5B Re2B Te2B . . 86.6(2) ?
C8B Re2B Te2B . . 89.7(3) ?
Te1B Re2B Te2B . . 81.502(19) ?
O1A C1A Re1A . . 178.4(9) ?
O2A C2A Re1A . . 177.7(8) ?
O3A C3A Re1A . . 176.9(8) ?
O4A C4A Re1A . . 176.2(7) ?
O5A C5A Re2A . . 178.4(7) ?
O6A C6A Re2A . . 178.0(9) ?
O7A C7A Re2A . . 178.1(8) ?
O8A C8A Re2A . . 176.8(9) ?
C14A C9A C10A . . 119.4(8) ?
C14A C9A Te1A . . 117.5(6) ?
C10A C9A Te1A . . 122.9(6) ?
C11A C10A C9A . . 119.4(8) ?
C11A C10A H10A . . 120.3 ?
C9A C10A H10A . . 120.3 ?
C12A C11A C10A . . 122.1(8) ?
C12A C11A H11A . . 119.0 ?
C10A C11A H11A . . 119.0 ?
C11A C12A C13A . . 118.1(8) ?
C11A C12A H12A . . 120.9 ?
C13A C12A H12A . . 120.9 ?
C14A C13A C12A . . 121.1(9) ?
C14A C13A H13A . . 119.4 ?
C12A C13A H13A . . 119.4 ?
C9A C14A C13A . . 119.8(8) ?
C9A C14A H14A . . 120.1 ?
C13A C14A H14A . . 120.1 ?
C20A C15A C16A . . 120.0(7) ?
C20A C15A Te2A . . 122.3(6) ?
C16A C15A Te2A . . 117.4(6) ?
C15A C16A C17A . . 120.0(8) ?
C15A C16A H16A . . 120.0 ?
C17A C16A H16A . . 120.0 ?
C18A C17A C16A . . 119.5(8) ?
C18A C17A H17A . . 120.2 ?
C16A C17A H17A . . 120.2 ?
C17A C18A C19A . . 120.8(8) ?
C17A C18A H18A . . 119.6 ?
C19A C18A H18A . . 119.6 ?
C18A C19A C20A . . 119.3(8) ?
C18A C19A H19A . . 120.4 ?
C20A C19A H19A . . 120.4 ?
C15A C20A C19A . . 120.3(8) ?
C15A C20A H20A . . 119.8 ?
C19A C20A H20A . . 119.8 ?
O1B C1B Re1B . . 175.4(8) ?
O2B C2B Re1B . . 179.2(8) ?
O3B C3B Re1B . . 177.5(9) ?
O4B C4B Re1B . . 178.7(7) ?
O5B C5B Re2B . . 178.6(7) ?
O6B C6B Re2B . . 177.4(8) ?
O7B C7B Re2B . . 178.1(7) ?
O8B C8B Re2B . . 177.0(9) ?
C10B C9B C14B . . 120.5(8) ?
C10B C9B Te1B . . 123.1(7) ?
C14B C9B Te1B . . 116.3(5) ?
C9B C10B C11B . . 120.3(9) ?
C9B C10B H10B . . 119.8 ?
C11B C10B H10B . . 119.8 ?
C10B C11B C12B . . 120.0(9) ?
C10B C11B H11B . . 120.0 ?
C12B C11B H11B . . 120.0 ?
C13B C12B C11B . . 119.3(9) ?
C13B C12B H12B . . 120.3 ?
C11B C12B H12B . . 120.3 ?
C12B C13B C14B . . 120.4(9) ?
C12B C13B H13B . . 119.8 ?
C14B C13B H13B . . 119.8 ?
C9B C14B C13B . . 119.4(8) ?
C9B C14B H14B . . 120.3 ?
C13B C14B H14B . . 120.3 ?
C16B C15B C20B . . 119.5(7) ?
C16B C15B Te2B . . 117.4(6) ?
C20B C15B Te2B . . 123.1(6) ?
C15B C16B C17B . . 120.1(9) ?
C15B C16B H16B . . 119.9 ?
C17B C16B H16B . . 119.9 ?
C18B C17B C16B . . 120.7(9) ?
C18B C17B H17B . . 119.7 ?
C16B C17B H17B . . 119.7 ?
C17B C18B C19B . . 119.6(8) ?
C17B C18B H18B . . 120.2 ?
C19B C18B H18B . . 120.2 ?
C18B C19B C20B . . 120.2(9) ?
C18B C19B H19B . . 119.9 ?
C20B C19B H19B . . 119.9 ?
C15B C20B C19B . . 119.9(9) ?
C15B C20B H20B . . 120.0 ?
C19B C20B H20B . . 120.0 ?

loop_
_geom_bond_atom_site_label_1
_geom_bond_atom_site_label_2
_geom_bond_site_symmetry_2
_geom_bond_distance
_geom_bond_publ_flag
Te1A C9A . 2.150(8) ?
Te1A Re1A . 2.8115(7) ?
Te1A Re2A . 2.8269(7) ?
Te2A C15A . 2.169(8) ?
Te2A Re2A . 2.8031(8) ?
Te2A Re1A . 2.8131(7) ?
Te1B C9B . 2.158(8) ?
Te1B Re2B . 2.8215(7) ?
Te1B Re1B . 2.8217(7) ?
Te2B C15B . 2.143(7) ?
Te2B Re1B . 2.8030(7) ?
Te2B Re2B . 2.8237(7) ?
Re1A C2A . 1.955(9) ?
Re1A C3A . 1.962(8) ?
Re1A C4A . 2.001(9) ?
Re1A C1A . 2.020(10) ?
Re2A C7A . 1.935(10) ?
Re2A C6A . 1.937(8) ?
Re2A C8A . 2.019(9) ?
Re2A C5A . 2.026(9) ?
Re1B C3B . 1.947(8) ?
Re1B C2B . 1.954(9) ?
Re1B C1B . 2.000(8) ?
Re1B C4B . 2.001(8) ?
Re2B C6B . 1.957(9) ?
Re2B C7B . 1.963(9) ?
Re2B C5B . 1.994(8) ?
Re2B C8B . 2.004(9) ?
O1A C1A . 1.148(12) ?
O2A C2A . 1.138(11) ?
O3A C3A . 1.129(10) ?
O4A C4A . 1.157(11) ?
O5A C5A . 1.138(10) ?
O6A C6A . 1.174(10) ?
O7A C7A . 1.164(12) ?
O8A C8A . 1.146(11) ?
O1B C1B . 1.152(10) ?
O2B C2B . 1.147(11) ?
O3B C3B . 1.162(10) ?
O4B C4B . 1.155(9) ?
O5B C5B . 1.139(10) ?
O6B C6B . 1.151(10) ?
O7B C7B . 1.147(11) ?
O8B C8B . 1.134(11) ?
C9A C14A . 1.386(12) ?
C9A C10A . 1.398(11) ?
C10A C11A . 1.395(12) ?
C10A H10A . 0.9500 ?
C11A C12A . 1.363(13) ?
C11A H11A . 0.9500 ?
C12A C13A . 1.403(13) ?
C12A H12A . 0.9500 ?
C13A C14A . 1.390(13) ?
C13A H13A . 0.9500 ?
C14A H14A . 0.9500 ?
C15A C20A . 1.387(11) ?
C15A C16A . 1.388(12) ?
C16A C17A . 1.416(11) ?
C16A H16A . 0.9500 ?
C17A C18A . 1.377(13) ?
C17A H17A . 0.9500 ?
C18A C19A . 1.396(13) ?
C18A H18A . 0.9500 ?
C19A C20A . 1.405(11) ?
C19A H19A . 0.9500 ?
C20A H20A . 0.9500 ?
C9B C10B . 1.378(11) ?
C9B C14B . 1.390(12) ?
C10B C11B . 1.390(13) ?
C10B H10B . 0.9500 ?
C11B C12B . 1.402(15) ?
C11B H11B . 0.9500 ?
C12B C13B . 1.390(13) ?
C12B H12B . 0.9500 ?
C13B C14B . 1.401(13) ?
C13B H13B . 0.9500 ?
C14B H14B . 0.9500 ?
C15B C16B . 1.389(12) ?
C15B C20B . 1.400(12) ?
C16B C17B . 1.411(11) ?
C16B H16B . 0.9500 ?
C17B C18B . 1.383(13) ?
C17B H17B . 0.9500 ?
C18B C19B . 1.390(13) ?
C18B H18B . 0.9500 ?
C19B C20B . 1.415(12) ?
C19B H19B . 0.9500 ?
C20B H20B . 0.9500 ?

loop_
_geom_hbond_atom_site_label_D
_geom_hbond_atom_site_label_H
_geom_hbond_atom_site_label_A
_geom_hbond_site_symmetry_A
_geom_hbond_distance_DH
_geom_hbond_distance_HA
_geom_hbond_distance_DA
_geom_hbond_angle_DHA
C16A H16A O6A 1 0.95 2.74 3.592(11) 148.8
C20A H20A O2A 1 0.95 2.87 3.678(12) 143.1
C12B H12B O5B 2_655 0.95 2.63 3.433(11) 143.2

loop_
_geom_torsion_atom_site_label_1
_geom_torsion_atom_site_label_2
_geom_torsion_atom_site_label_3
_geom_torsion_atom_site_label_4
_geom_torsion_site_symmetry_1
_geom_torsion_site_symmetry_2
_geom_torsion_site_symmetry_3
_geom_torsion_site_symmetry_4
_geom_torsion
_geom_torsion_publ_flag
C9A Te1A Re1A C2A . . . . 154.5(18) ?
Re2A Te1A Re1A C2A . . . . 42.6(17) ?
C9A Te1A Re1A C3A . . . . -48.0(3) ?
Re2A Te1A Re1A C3A . . . . -159.9(3) ?
C9A Te1A Re1A C4A . . . . 41.9(3) ?
Re2A Te1A Re1A C4A . . . . -70.0(2) ?
C9A Te1A Re1A C1A . . . . -138.7(3) ?
Re2A Te1A Re1A C1A . . . . 109.4(3) ?
C9A Te1A Re1A Te2A . . . . 131.2(2) ?
Re2A Te1A Re1A Te2A . . . . 19.292(18) ?
C15A Te2A Re1A C2A . . . . 55.8(3) ?
Re2A Te2A Re1A C2A . . . . 164.0(3) ?
C15A Te2A Re1A C3A . . . . -108(6) ?
Re2A Te2A Re1A C3A . . . . 0(6) ?
C15A Te2A Re1A C4A . . . . -37.1(3) ?
Re2A Te2A Re1A C4A . . . . 71.1(2) ?
C15A Te2A Re1A C1A . . . . 147.5(4) ?
Re2A Te2A Re1A C1A . . . . -104.3(3) ?
C15A Te2A Re1A Te1A . . . . -127.6(2) ?
Re2A Te2A Re1A Te1A . . . . -19.483(18) ?
C15A Te2A Re2A C7A . . . . 114(4) ?
Re1A Te2A Re2A C7A . . . . 6(4) ?
C15A Te2A Re2A C6A . . . . -57.4(3) ?
Re1A Te2A Re2A C6A . . . . -165.1(3) ?
C15A Te2A Re2A C8A . . . . 35.0(3) ?
Re1A Te2A Re2A C8A . . . . -72.6(2) ?
C15A Te2A Re2A C5A . . . . -148.0(3) ?
Re1A Te2A Re2A C5A . . . . 104.3(2) ?
C15A Te2A Re2A Te1A . . . . 127.1(2) ?
Re1A Te2A Re2A Te1A . . . . 19.378(17) ?
C9A Te1A Re2A C7A . . . . 47.8(3) ?
Re1A Te1A Re2A C7A . . . . 159.6(3) ?
C9A Te1A Re2A C6A . . . . -156.6(13) ?
Re1A Te1A Re2A C6A . . . . -44.8(13) ?
C9A Te1A Re2A C8A . . . . -41.6(3) ?
Re1A Te1A Re2A C8A . . . . 70.3(3) ?
C9A Te1A Re2A C5A . . . . 137.4(3) ?
Re1A Te1A Re2A C5A . . . . -110.8(2) ?
C9A Te1A Re2A Te2A . . . . -131.2(2) ?
Re1A Te1A Re2A Te2A . . . . -19.370(18) ?
C15B Te2B Re1B C3B . . . . -60.3(3) ?
Re2B Te2B Re1B C3B . . . . -163.4(3) ?
C15B Te2B Re1B C2B . . . . 171(4) ?
Re2B Te2B Re1B C2B . . . . 68(4) ?
C15B Te2B Re1B C1B . . . . 34.7(3) ?
Re2B Te2B Re1B C1B . . . . -68.4(2) ?
C15B Te2B Re1B C4B . . . . -152.9(3) ?
Re2B Te2B Re1B C4B . . . . 104.0(2) ?
C15B Te2B Re1B Te1B . . . . 119.6(2) ?
Re2B Te2B Re1B Te1B . . . . 16.538(16) ?
C9B Te1B Re1B C3B . . . . -125.8(15) ?
Re2B Te1B Re1B C3B . . . . -16.1(15) ?
C9B Te1B Re1B C2B . . . . 56.1(3) ?
Re2B Te1B Re1B C2B . . . . 165.9(2) ?
C9B Te1B Re1B C1B . . . . -31.9(3) ?
Re2B Te1B Re1B C1B . . . . 77.9(3) ?
C9B Te1B Re1B C4B . . . . 144.8(3) ?
Re2B Te1B Re1B C4B . . . . -105.4(2) ?
C9B Te1B Re1B Te2B . . . . -126.3(2) ?
Re2B Te1B Re1B Te2B . . . . -16.540(17) ?
C9B Te1B Re2B C6B . . . . -57.6(3) ?
Re1B Te1B Re2B C6B . . . . -162.3(3) ?
C9B Te1B Re2B C7B . . . . 147(2) ?
Re1B Te1B Re2B C7B . . . . 42(2) ?
C9B Te1B Re2B C5B . . . . 34.7(3) ?
Re1B Te1B Re2B C5B . . . . -70.0(2) ?
C9B Te1B Re2B C8B . . . . -148.9(3) ?
Re1B Te1B Re2B C8B . . . . 106.4(3) ?
C9B Te1B Re2B Te2B . . . . 121.1(2) ?
Re1B Te1B Re2B Te2B . . . . 16.430(17) ?
C15B Te2B Re2B C6B . . . . -110(3) ?
Re1B Te2B Re2B C6B . . . . 0(3) ?
C15B Te2B Re2B C7B . . . . 56.3(4) ?
Re1B Te2B Re2B C7B . . . . 166.2(3) ?
C15B Te2B Re2B C5B . . . . -34.6(3) ?
Re1B Te2B Re2B C5B . . . . 75.3(2) ?
C15B Te2B Re2B C8B . . . . 145.7(4) ?
Re1B Te2B Re2B C8B . . . . -104.4(3) ?
C15B Te2B Re2B Te1B . . . . -126.4(2) ?
Re1B Te2B Re2B Te1B . . . . -16.555(16) ?
C2A Re1A C1A O1A . . . . 7E1(4) ?
C3A Re1A C1A O1A . . . . 17E1(4) ?
C4A Re1A C1A O1A . . . . -9E1(4) ?
Te1A Re1A C1A O1A . . . . -10E1(4) ?
Te2A Re1A C1A O1A . . . . -2E1(4) ?
C3A Re1A C2A O2A . . . . -2E1(2) ?
C4A Re1A C2A O2A . . . . -11E1(2) ?
C1A Re1A C2A O2A . . . . 7E1(2) ?
Te1A Re1A C2A O2A . . . . 14E1(2) ?
Te2A Re1A C2A O2A . . . . 16E1(2) ?
C2A Re1A C3A O3A . . . . -4(17) ?
C4A Re1A C3A O3A . . . . 89(17) ?
C1A Re1A C3A O3A . . . . -96(17) ?
Te1A Re1A C3A O3A . . . . 18E1(10) ?
Te2A Re1A C3A O3A . . . . 160(12) ?
C2A Re1A C4A O4A . . . . 123(11) ?
C3A Re1A C4A O4A . . . . 33(11) ?
C1A Re1A C4A O4A . . . . -72(12) ?
Te1A Re1A C4A O4A . . . . -65(11) ?
Te2A Re1A C4A O4A . . . . -145(11) ?
C7A Re2A C5A O5A . . . . 5E1(3) ?
C6A Re2A C5A O5A . . . . 14E1(3) ?
C8A Re2A C5A O5A . . . . -3E1(3) ?
Te2A Re2A C5A O5A . . . . -13E1(3) ?
Te1A Re2A C5A O5A . . . . -5E1(3) ?
C7A Re2A C6A O6A . . . . 15E1(2) ?
C8A Re2A C6A O6A . . . . -12E1(2) ?
C5A Re2A C6A O6A . . . . 6E1(2) ?
Te2A Re2A C6A O6A . . . . -3E1(2) ?
Te1A Re2A C6A O6A . . . . -0E1(2) ?
C6A Re2A C7A O7A . . . . 2E1(3) ?
C8A Re2A C7A O7A . . . . -7E1(3) ?
C5A Re2A C7A O7A . . . . 11E1(3) ?
Te2A Re2A C7A O7A . . . . -15E1(2) ?
Te1A Re2A C7A O7A . . . . -17E1(3) ?
C7A Re2A C8A O8A . . . . 13(14) ?
C6A Re2A C8A O8A . . . . -81(14) ?
C5A Re2A C8A O8A . . . . 88(15) ?
Te2A Re2A C8A O8A . . . . -171(14) ?
Te1A Re2A C8A O8A . . . . 108(14) ?
Re1A Te1A C9A C14A . . . . -176.9(6) ?
Re2A Te1A C9A C14A . . . . -73.5(6) ?
Re1A Te1A C9A C10A . . . . 8.9(7) ?
Re2A Te1A C9A C10A . . . . 112.3(6) ?
C14A C9A C10A C11A . . . . -2.5(13) ?
Te1A C9A C10A C11A . . . . 171.6(6) ?
C9A C10A C11A C12A . . . . 1.1(14) ?
C10A C11A C12A C13A . . . . 1.2(14) ?
C11A C12A C13A C14A . . . . -2.2(14) ?
C10A C9A C14A C13A . . . . 1.6(13) ?
Te1A C9A C14A C13A . . . . -172.8(7) ?
C12A C13A C14A C9A . . . . 0.8(14) ?
Re2A Te2A C15A C20A . . . . -121.9(7) ?
Re1A Te2A C15A C20A . . . . -20.3(7) ?
Re2A Te2A C15A C16A . . . . 64.0(7) ?
Re1A Te2A C15A C16A . . . . 165.7(6) ?
C20A C15A C16A C17A . . . . 0.0(14) ?
Te2A C15A C16A C17A . . . . 174.2(7) ?
C15A C16A C17A C18A . . . . -1.1(14) ?
C16A C17A C18A C19A . . . . 0.5(15) ?
C17A C18A C19A C20A . . . . 1.2(15) ?
C16A C15A C20A C19A . . . . 1.8(13) ?
Te2A C15A C20A C19A . . . . -172.2(7) ?
C18A C19A C20A C15A . . . . -2.4(14) ?
C3B Re1B C1B O1B . . . . -123(9) ?
C2B Re1B C1B O1B . . . . -29(9) ?
C4B Re1B C1B O1B . . . . 43(10) ?
Te2B Re1B C1B O1B . . . . 149(9) ?
Te1B Re1B C1B O1B . . . . 67(9) ?
C3B Re1B C2B O2B . . . . -0E1(6) ?
C1B Re1B C2B O2B . . . . -10E1(6) ?
C4B Re1B C2B O2B . . . . 9E1(6) ?
Te2B Re1B C2B O2B . . . . 13E1(6) ?
Te1B Re1B C2B O2B . . . . 18E1(10) ?
C2B Re1B C3B O3B . . . . 158(17) ?
C1B Re1B C3B O3B . . . . -113(17) ?
C4B Re1B C3B O3B . . . . 69(17) ?
Te2B Re1B C3B O3B . . . . -20(17) ?
Te1B Re1B C3B O3B . . . . -20(18) ?
C3B Re1B C4B O4B . . . . 12E1(3) ?
C2B Re1B C4B O4B . . . . 3E1(3) ?
C1B Re1B C4B O4B . . . . -4E1(3) ?
Te2B Re1B C4B O4B . . . . -15E1(3) ?
Te1B Re1B C4B O4B . . . . -7E1(3) ?
C6B Re2B C5B O5B . . . . 17E1(10) ?
C7B Re2B C5B O5B . . . . -10E1(3) ?
C8B Re2B C5B O5B . . . . 0E1(4) ?
Te1B Re2B C5B O5B . . . . 8E1(3) ?
Te2B Re2B C5B O5B . . . . -0E1(3) ?
C7B Re2B C6B O6B . . . . -1E1(2) ?
C5B Re2B C6B O6B . . . . 8E1(2) ?
C8B Re2B C6B O6B . . . . -10E1(2) ?
Te1B Re2B C6B O6B . . . . 18E1(10) ?
Te2B Re2B C6B O6B . . . . 159(18) ?
C6B Re2B C7B O7B . . . . 2E1(3) ?
C5B Re2B C7B O7B . . . . -7E1(3) ?
C8B Re2B C7B O7B . . . . 11E1(3) ?
Te1B Re2B C7B O7B . . . . 18E1(10) ?
Te2B Re2B C7B O7B . . . . -16E1(3) ?
C6B Re2B C8B O8B . . . . 95(16) ?
C7B Re2B C8B O8B . . . . 4(16) ?
C5B Re2B C8B O8B . . . . -93(16) ?
Te1B Re2B C8B O8B . . . . -170(16) ?
Te2B Re2B C8B O8B . . . . -89(16) ?
Re2B Te1B C9B C10B . . . . 16.1(7) ?
Re1B Te1B C9B C10B . . . . 116.3(6) ?
Re2B Te1B C9B C14B . . . . -168.0(5) ?
Re1B Te1B C9B C14B . . . . -67.8(6) ?
C14B C9B C10B C11B . . . . 1.1(13) ?
Te1B C9B C10B C11B . . . . 176.9(7) ?
C9B C10B C11B C12B . . . . 0.6(14) ?
C10B C11B C12B C13B . . . . 0.4(14) ?
C11B C12B C13B C14B . . . . -3.1(14) ?
C10B C9B C14B C13B . . . . -3.7(12) ?
Te1B C9B C14B C13B . . . . -179.7(6) ?
C12B C13B C14B C9B . . . . 4.7(13) ?
Re1B Te2B C15B C16B . . . . -171.2(6) ?
Re2B Te2B C15B C16B . . . . -71.2(6) ?
Re1B Te2B C15B C20B . . . . 9.0(7) ?
Re2B Te2B C15B C20B . . . . 109.1(6) ?
C20B C15B C16B C17B . . . . -2.1(12) ?
Te2B C15B C16B C17B . . . . 178.1(6) ?
C15B C16B C17B C18B . . . . 0.7(13) ?
C16B C17B C18B C19B . . . . 0.1(13) ?
C17B C18B C19B C20B . . . . 0.5(13) ?
C16B C15B C20B C19B . . . . 2.8(12) ?
Te2B C15B C20B C19B . . . . -177.5(6) ?
C18B C19B C20B C15B . . . . -2.0(13) ?
